data_4317701
loop_
_publ_author_name
'Rolf Minkwitz'
'Markus Dzyk'

_publ_contact_author_address
;
          Anorganische Chemie
          Universit\"at Dortmund
          Otto-Hahn-Str. 6
          44221 Dortmund
          Germany
;
_publ_contact_author_email minkwitz@citrin.chemie.uni-dortmund.de
_publ_contact_author_fax '049 231 755-3797'
_publ_contact_author_name 'Prof. Dr. Rolf Minkwitz'
_publ_contact_author_phone '049 231 755-3809'
_publ_section_title
;
 Tribromohydroxyphosphonium Hexafluorometalate: Synthesis, Spectroscopic
 Characterization, and Crystal Structure of Br3POH+AsF6-
;
_journal_name_full 'Inorganic Chemistry'
_journal_page_first 1474
_journal_page_last 1477
_journal_paper_doi 10.1021/ic0109039
_journal_volume 41
_journal_year 2002
_chemical_formula_sum 'As Br3 F6 H O P'
_chemical_formula_weight 476.63
_chemical_name_systematic
;
   Tribromohydroxyphosphonium hexafluoroarsenate
;
_space_group_IT_number 62
_symmetry_cell_setting orthorhombic
_symmetry_space_group_name_Hall '-P 2ac 2n'
_symmetry_space_group_name_H-M 'P n m a'
_atom_sites_solution_hydrogens geom
_atom_sites_solution_primary direct
_atom_sites_solution_secondary difmap
_audit_creation_method SHELXL
_cell_angle_alpha 90.00
_cell_angle_beta 90.00
_cell_angle_gamma 90.00
_cell_formula_units_Z 4
_cell_length_a 12.9250(10)
_cell_length_b 8.7160(10)
_cell_length_c 8.4850(10)
_cell_measurement_temperature 173(2)
_cell_volume 955.87(17)
_computing_cell_refinement 'DENZO SCALEPACK'
_computing_data_collection KappaCCD
_computing_data_reduction 'DENZO SCALEPACK'
_computing_molecular_graphics 'SHELXTL-Plus (Sheldrick, 1990)'
_computing_publication_material
;SHELXL-93 (Sheldrick, 1993), Parst
(Nardelli, 1983), Platon (Spek, 1982) & Missym (Le Page, 1987)
;
_computing_structure_refinement 'SHELXL-93 (Sheldrick, 1993)'
_computing_structure_solution 'SHELXS-86 (Sheldrick, 1990)'
_diffrn_ambient_temperature 173(2)
_diffrn_measurement_device 'KappaCCD NONIUS'
_diffrn_measurement_method \w--2\q
_diffrn_radiation_monochromator graphite
_diffrn_radiation_source 'fine-focus sealed tube'
_diffrn_radiation_type MoK\a
_diffrn_radiation_wavelength 0.71069
_diffrn_reflns_av_R_equivalents 0.0374
_diffrn_reflns_av_sigmaI/netI 0.0821
_diffrn_reflns_limit_h_max 15
_diffrn_reflns_limit_h_min -14
_diffrn_reflns_limit_k_max 10
_diffrn_reflns_limit_k_min -10
_diffrn_reflns_limit_l_max 10
_diffrn_reflns_limit_l_min -10
_diffrn_reflns_number 1300
_diffrn_reflns_theta_max 27.53
_diffrn_reflns_theta_min 2.87
_exptl_absorpt_coefficient_mu 16.309
_exptl_absorpt_correction_type none
_exptl_crystal_colour colourless
_exptl_crystal_density_diffrn 3.312
_exptl_crystal_density_meas ?
_exptl_crystal_description parallelepiped
_exptl_crystal_F_000 864
_exptl_crystal_size_max 0.2
_exptl_crystal_size_mid 0.1
_exptl_crystal_size_min 0.1
_refine_diff_density_max 0.555
_refine_diff_density_min -0.710
_refine_diff_density_rms 0.170
_refine_ls_extinction_coef 0.0021(4)
_refine_ls_extinction_expression Fc^*^=kFc[1+0.001xFc^2^\l^3^/sin(2\q)]^-1/4^
_refine_ls_extinction_method SHELXL
_refine_ls_goodness_of_fit_all 0.970
_refine_ls_goodness_of_fit_obs 0.939
_refine_ls_matrix_type full
_refine_ls_number_parameters 68
_refine_ls_number_reflns 907
_refine_ls_number_restraints 0
_refine_ls_restrained_S_all 0.970
_refine_ls_restrained_S_obs 0.939
_refine_ls_R_factor_all 0.0509
_refine_ls_R_factor_obs 0.0322
_refine_ls_shift/su_max 0.000
_refine_ls_shift/su_mean 0.000
_refine_ls_structure_factor_coef Fsqd
_refine_ls_weighting_details 'w=1/[\s^2^(Fo^2^)+(0.0000P)^2^+0.6562P] where P=(Fo^2^+2Fc^2^)/3'
_refine_ls_weighting_scheme calc
_refine_ls_wR_factor_all 0.0799
_refine_ls_wR_factor_obs 0.0646
_reflns_number_observed 653
_reflns_number_total 907
_reflns_observed_criterion >2sigma(I)
_cod_data_source_file ic0109039.cif
_cod_data_source_block 1324
_cod_depositor_comments
;
The following automatic conversions were performed:

'_exptl_crystal_density_meas' value 'not determined' was changed to
'?' - the value is perceived as not measured.

Automatic conversion script
Id: cif_fix_values 3008 2015-01-20 13:52:24Z robertas 

The following automatic conversions were performed:

'_refine_ls_weighting_scheme' value 'calc
w=1/[\s^2^(Fo^2^)+(0.0000P)^2^+0.6562P] where P=(Fo^2^+2Fc^2^)/3' was
changed to 'calc'. New tag '_refine_ls_weighting_details' was
created. The value of the new tag was set to
'w=1/[\s^2^(Fo^2^)+(0.0000P)^2^+0.6562P] where P=(Fo^2^+2Fc^2^)/3'.

Automatic conversion script
Id: cif_fix_values 3143 2015-03-26 13:38:13Z robertas 
;
_cod_original_cell_volume 955.9(2)
_cod_original_formula_sum 'H As Br3 F6 O P'
_cod_database_code 4317701

loop_
_symmetry_equiv_pos_as_xyz
'x, y, z'
'-x+1/2, -y, z+1/2'
'-x, y+1/2, -z'
'x+1/2, -y+1/2, -z+1/2'
'-x, -y, -z'
'x-1/2, y, -z-1/2'
'x, -y-1/2, z'
'-x-1/2, y-1/2, z-1/2'

loop_
_atom_site_aniso_label
_atom_site_aniso_U_11
_atom_site_aniso_U_22
_atom_site_aniso_U_33
_atom_site_aniso_U_23
_atom_site_aniso_U_13
_atom_site_aniso_U_12
Br1 0.0356(8) 0.0380(6) 0.0250(4) 0.000 -0.0036(4) 0.000
Br2 0.0345(6) 0.0278(5) 0.0451(4) 0.0026(3) 0.0052(3) 0.0044(3)
As1 0.0258(7) 0.0263(6) 0.0220(5) 0.000 0.0016(4) 0.000
P1 0.021(2) 0.0282(13) 0.0263(11) 0.000 0.0017(9) 0.000
F1 0.026(4) 0.068(4) 0.024(3) 0.000 0.005(2) 0.000
F2 0.030(5) 0.039(3) 0.039(3) 0.000 -0.001(2) 0.000
F3 0.035(4) 0.051(4) 0.027(3) 0.000 -0.011(2) 0.000
F4 0.047(6) 0.096(5) 0.024(3) 0.000 0.009(2) 0.000
F5 0.038(4) 0.027(2) 0.088(3) -0.011(2) 0.007(2) 0.001(2)
O1 0.033(5) 0.051(4) 0.023(3) 0.000 0.009(3) 0.000

loop_
_atom_site_label
_atom_site_type_symbol
_atom_site_fract_x
_atom_site_fract_y
_atom_site_fract_z
_atom_site_U_iso_or_equiv
_atom_site_thermal_displace_type
_atom_site_occupancy
_atom_site_calc_flag
_atom_site_refinement_flags
_atom_site_disorder_group
Br1 Br 0.39340(8) 0.2500 0.90059(9) 0.0329(3) Uani 1 d S .
Br2 Br 0.18433(6) 0.44690(8) 0.74762(7) 0.0358(3) Uani 1 d . .
As1 As 0.56215(8) 0.2500 0.31378(9) 0.0247(3) Uani 1 d S .
P1 P 0.2782(2) 0.2500 0.7236(2) 0.0253(6) Uani 1 d S .
F1 F 0.5157(4) 0.2500 0.5072(5) 0.0392(14) Uani 1 d S .
F2 F 0.6846(4) 0.2500 0.3838(5) 0.0362(15) Uani 1 d S .
F3 F 0.4349(4) 0.2500 0.2531(5) 0.038(2) Uani 1 d S .
F4 F 0.6025(5) 0.2500 0.1247(5) 0.056(2) Uani 1 d S .
F5 F 0.5592(3) 0.0566(4) 0.3183(5) 0.0513(12) Uani 1 d . .
O1 O 0.3256(5) 0.2500 0.5581(6) 0.036(2) Uani 1 d S .
H1 H 0.4021 0.2500 0.5454 0.050 Uiso 1 d S .

loop_
_atom_type_symbol
_atom_type_description
_atom_type_scat_dispersion_real
_atom_type_scat_dispersion_imag
_atom_type_scat_source
O O 0.0106 0.0060 'International Tables Vol C Tables 4.2.6.8 and 6.1.1.4'
H H 0.0000 0.0000 'International Tables Vol C Tables 4.2.6.8 and 6.1.1.4'
F F 0.0171 0.0103 'International Tables Vol C Tables 4.2.6.8 and 6.1.1.4'
P P 0.1023 0.0942 'International Tables Vol C Tables 4.2.6.8 and 6.1.1.4'
As As 0.0499 2.0058 'International Tables Vol C Tables 4.2.6.8 and 6.1.1.4'
Br Br -0.2901 2.4595 'International Tables Vol C Tables 4.2.6.8 and 6.1.1.4'

loop_
_geom_angle_atom_site_label_1
_geom_angle_atom_site_label_2
_geom_angle_atom_site_label_3
_geom_angle
_geom_angle_site_symmetry_1
_geom_angle_site_symmetry_3
_geom_angle_publ_flag
F5 As1 F5 176.4(3) . 7_565 ?
F5 As1 F4 91.6(2) . . ?
F5 As1 F4 91.6(2) 7_565 . ?
F5 As1 F2 90.7(2) . . ?
F5 As1 F2 90.7(2) 7_565 . ?
F4 As1 F2 92.6(3) . . ?
F5 As1 F3 89.2(2) . . ?
F5 As1 F3 89.2(2) 7_565 . ?
F4 As1 F3 90.6(3) . . ?
F2 As1 F3 176.8(2) . . ?
F5 As1 F1 88.3(2) . . ?
F5 As1 F1 88.3(2) 7_565 . ?
F4 As1 F1 177.9(3) . . ?
F2 As1 F1 89.5(2) . . ?
F3 As1 F1 87.3(2) . . ?
O1 P1 Br2 108.5(2) . 7_565 ?
O1 P1 Br2 108.5(2) . . ?
Br2 P1 Br2 108.73(12) 7_565 . ?
O1 P1 Br1 111.7(3) . . ?
Br2 P1 Br1 109.64(7) 7_565 . ?
Br2 P1 Br1 109.64(7) . . ?
P1 O1 H1 119.8(5) . . ?

loop_
_geom_bond_atom_site_label_1
_geom_bond_atom_site_label_2
_geom_bond_distance
_geom_bond_site_symmetry_2
_geom_bond_publ_flag
Br1 P1 2.115(3) . ?
Br2 P1 2.112(2) . ?
As1 F5 1.687(4) . ?
As1 F5 1.687(4) 7_565 ?
As1 F4 1.687(5) . ?
As1 F2 1.690(5) . ?
As1 F3 1.723(5) . ?
As1 F1 1.748(4) . ?
P1 O1 1.532(6) . ?
P1 Br2 2.112(2) 7_565 ?
O1 H1 0.995(7) . ?
